data_2233063
loop_
_publ_author_name
'Qasem Ali, Amna'
'Eltayeb, Naser Eltaher'
'Teoh, Siang Guan'
'Salhin, Abdussalam'
'Fun, Hoong-Kun'

_publ_section_title
;
 (<i>Z</i>)-2-(5-Chloro-2-oxoindolin-3-ylidene)-<i>N</i>-phenylhydrazinecarbothioamide
;
_journal_coeditor_code ZS2150
_journal_issue 12
_journal_name_full 'Acta Crystallographica Section E'
_journal_page_first o3141
_journal_page_last o3142
_journal_paper_doi 10.1107/S1600536811044199
_journal_volume 67
_journal_year 2011
_chemical_formula_iupac 'C15 H11 Cl N4 O S'
_chemical_formula_moiety 'C15 H11 Cl N4 O S'
_chemical_formula_sum 'C15 H11 Cl N4 O S'
_chemical_formula_weight 330.79
_chemical_melting_point_gt 521.3
_chemical_melting_point_lt 521.9
_chemical_name_systematic
;
(<i>Z</i>)-2-(5-Chloro-2-oxoindolin-3-ylidene)-<i>N</i>-
phenylhydrazinecarbothioamide
;
_space_group_IT_number 14
_symmetry_cell_setting monoclinic
_symmetry_space_group_name_Hall '-P 2ybc'
_symmetry_space_group_name_H-M 'P 1 21/c 1'
_atom_sites_solution_hydrogens geom
_atom_sites_solution_primary direct
_atom_sites_solution_secondary difmap
_audit_creation_method SHELXL-97
_cell_angle_alpha 90.00
_cell_angle_beta 91.262(2)
_cell_angle_gamma 90.00
_cell_formula_units_Z 4
_cell_length_a 5.7117(2)
_cell_length_b 17.9510(7)
_cell_length_c 14.2455(5)
_cell_measurement_reflns_used 6388
_cell_measurement_temperature 100.0(10)
_cell_measurement_theta_max 29.80
_cell_measurement_theta_min 2.27
_cell_volume 1460.25(9)
_computing_cell_refinement 'SAINT (Bruker, 2005)'
_computing_data_collection 'APEX2 (Bruker, 2005)'
_computing_data_reduction 'SAINT (Bruker, 2005)'
_computing_molecular_graphics 'SHELXTL (Sheldrick, 2008)'
_computing_publication_material 'SHELXTL (Sheldrick, 2008)  and PLATON (Spek, 2009)'
_computing_structure_refinement 'SHELXL97 (Sheldrick, 2008)'
_computing_structure_solution 'SHELXS97 (Sheldrick, 2008)'
_diffrn_ambient_temperature 100.0(10)
_diffrn_measured_fraction_theta_full 0.994
_diffrn_measured_fraction_theta_max 0.994
_diffrn_measurement_device_type 'Bruker APEXII CCD'
_diffrn_measurement_method '\f and \w'
_diffrn_radiation_monochromator graphite
_diffrn_radiation_source 'fine-focus sealed tube'
_diffrn_radiation_type MoK\a
_diffrn_radiation_wavelength 0.71073
_diffrn_reflns_av_R_equivalents 0.0443
_diffrn_reflns_av_sigmaI/netI 0.0410
_diffrn_reflns_limit_h_max 7
_diffrn_reflns_limit_h_min -7
_diffrn_reflns_limit_k_max 25
_diffrn_reflns_limit_k_min -16
_diffrn_reflns_limit_l_max 19
_diffrn_reflns_limit_l_min -19
_diffrn_reflns_number 15819
_diffrn_reflns_theta_full 29.92
_diffrn_reflns_theta_max 29.92
_diffrn_reflns_theta_min 1.83
_diffrn_standards_number 0
_exptl_absorpt_coefficient_mu 0.411
_exptl_absorpt_correction_T_max 0.9497
_exptl_absorpt_correction_T_min 0.8119
_exptl_absorpt_correction_type multi-scan
_exptl_absorpt_process_details '(SADABS; Bruker, 2005)'
_exptl_crystal_colour orange
_exptl_crystal_density_diffrn 1.505
_exptl_crystal_density_method 'not measured'
_exptl_crystal_description block
_exptl_crystal_F_000 680
_exptl_crystal_size_max 0.53
_exptl_crystal_size_mid 0.16
_exptl_crystal_size_min 0.13
_refine_diff_density_max 0.510
_refine_diff_density_min -0.228
_refine_ls_extinction_method none
_refine_ls_goodness_of_fit_ref 1.038
_refine_ls_hydrogen_treatment mixed
_refine_ls_matrix_type full
_refine_ls_number_parameters 211
_refine_ls_number_reflns 4183
_refine_ls_number_restraints 0
_refine_ls_restrained_S_all 1.038
_refine_ls_R_factor_all 0.0527
_refine_ls_R_factor_gt 0.0396
_refine_ls_shift/su_max 0.001
_refine_ls_shift/su_mean 0.000
_refine_ls_structure_factor_coef Fsqd
_refine_ls_weighting_details 'calc w=1/[\s^2^(Fo^2^)+(0.0482P)^2^+0.4941P] where P=(Fo^2^+2Fc^2^)/3'
_refine_ls_weighting_scheme calc
_refine_ls_wR_factor_gt 0.0943
_refine_ls_wR_factor_ref 0.1010
_reflns_number_gt 3424
_reflns_number_total 4183
_reflns_threshold_expression I>2\s(I)
_cod_data_source_file zs2150.cif
_cod_data_source_block I
_cod_original_sg_symbol_H-M 'P 21/c'
_cod_database_code 2233063
_cod_database_fobs_code 2233063

loop_
_symmetry_equiv_pos_as_xyz
'x, y, z'
'-x, y+1/2, -z+1/2'
'-x, -y, -z'
'x, -y-1/2, z-1/2'

loop_
_atom_site_type_symbol
_atom_site_label
_atom_site_fract_x
_atom_site_fract_y
_atom_site_fract_z
_atom_site_U_iso_or_equiv
_atom_site_adp_type
_atom_site_calc_flag
_atom_site_refinement_flags
_atom_site_occupancy
_atom_site_symmetry_multiplicity
S S1 0.08445(7) 0.29509(2) 0.51315(3) 0.02175(10) Uani d . 1 1
Cl Cl1 0.74643(8) 0.58625(3) 1.01336(3) 0.03431(13) Uani d . 1 1
O O1 0.71079(18) 0.45044(6) 0.51237(8) 0.0202(2) Uani d . 1 1
N N1 0.9178(2) 0.52737(7) 0.61568(10) 0.0192(3) Uani d . 1 1
N N2 0.3993(2) 0.43359(7) 0.68077(9) 0.0169(2) Uani d . 1 1
N N3 0.3263(2) 0.39602(7) 0.60374(9) 0.0176(2) Uani d . 1 1
N N4 0.0298(2) 0.34863(7) 0.69041(9) 0.0162(2) Uani d . 1 1
C C1 0.7024(2) 0.51529(8) 0.74926(11) 0.0175(3) Uani d . 1 1
C C2 0.6515(3) 0.52627(8) 0.84293(11) 0.0202(3) Uani d . 1 1
H H2A 0.5189 0.5055 0.8692 0.024 Uiso calc R 1 1
C C3 0.8066(3) 0.56950(9) 0.89592(11) 0.0213(3) Uani d . 1 1
C C4 1.0055(3) 0.60157(9) 0.85810(12) 0.0226(3) Uani d . 1 1
H H4A 1.1051 0.6301 0.8960 0.027 Uiso calc R 1 1
C C5 1.0559(3) 0.59112(9) 0.76381(12) 0.0218(3) Uani d . 1 1
H H5A 1.1876 0.6125 0.7376 0.026 Uiso calc R 1 1
C C6 0.9031(2) 0.54775(8) 0.71060(11) 0.0177(3) Uani d . 1 1
C C7 0.7407(2) 0.48082(8) 0.58967(11) 0.0176(3) Uani d . 1 1
C C8 0.5894(2) 0.47276(8) 0.67398(10) 0.0164(3) Uani d . 1 1
C C9 0.1396(2) 0.34679(8) 0.60775(10) 0.0163(3) Uani d . 1 1
C C10 -0.1615(2) 0.30657(8) 0.72387(10) 0.0158(3) Uani d . 1 1
C C11 -0.3209(2) 0.26888(8) 0.66549(11) 0.0175(3) Uani d . 1 1
H H11A -0.3036 0.2690 0.6007 0.021 Uiso calc R 1 1
C C12 -0.5073(3) 0.23099(8) 0.70597(12) 0.0205(3) Uani d . 1 1
H H12A -0.6127 0.2050 0.6675 0.025 Uiso calc R 1 1
C C13 -0.5381(3) 0.23133(9) 0.80179(12) 0.0227(3) Uani d . 1 1
H H13A -0.6635 0.2061 0.8277 0.027 Uiso calc R 1 1
C C14 -0.3798(3) 0.26976(10) 0.85915(12) 0.0248(3) Uani d . 1 1
H H14A -0.4001 0.2707 0.9237 0.030 Uiso calc R 1 1
C C15 -0.1915(3) 0.30674(9) 0.82049(11) 0.0212(3) Uani d . 1 1
H H15A -0.0849 0.3318 0.8594 0.025 Uiso calc R 1 1
H H1N1 1.030(4) 0.5395(14) 0.5766(17) 0.049(7) Uiso d . 1 1
H H1N3 0.406(4) 0.3978(11) 0.5537(15) 0.029(5) Uiso d . 1 1
H H1N4 0.095(3) 0.3761(11) 0.7308(14) 0.026(5) Uiso d . 1 1

loop_
_atom_site_aniso_label
_atom_site_aniso_U_11
_atom_site_aniso_U_22
_atom_site_aniso_U_33
_atom_site_aniso_U_12
_atom_site_aniso_U_13
_atom_site_aniso_U_23
S1 0.02155(19) 0.0258(2) 0.01799(19) -0.00283(14) 0.00246(14) -0.00359(14)
Cl1 0.0431(3) 0.0386(3) 0.0214(2) -0.01947(19) 0.00487(17) -0.00397(16)
O1 0.0156(5) 0.0242(5) 0.0208(5) 0.0009(4) 0.0028(4) 0.0007(4)
N1 0.0136(6) 0.0218(6) 0.0225(7) -0.0018(5) 0.0038(5) 0.0018(5)
N2 0.0141(5) 0.0175(6) 0.0192(6) 0.0004(4) 0.0003(5) 0.0011(5)
N3 0.0148(6) 0.0202(6) 0.0178(6) -0.0015(4) 0.0032(5) 0.0001(5)
N4 0.0140(5) 0.0193(6) 0.0154(6) -0.0035(4) 0.0003(4) -0.0013(5)
C1 0.0140(6) 0.0153(6) 0.0233(8) -0.0001(5) 0.0017(5) 0.0022(5)
C2 0.0174(7) 0.0198(7) 0.0235(8) -0.0035(5) 0.0021(6) 0.0023(6)
C3 0.0231(7) 0.0199(7) 0.0209(7) -0.0022(6) 0.0007(6) 0.0009(6)
C4 0.0200(7) 0.0200(7) 0.0277(8) -0.0032(5) -0.0023(6) 0.0022(6)
C5 0.0144(6) 0.0222(7) 0.0288(8) -0.0025(5) 0.0025(6) 0.0016(6)
C6 0.0136(6) 0.0166(6) 0.0231(7) 0.0017(5) 0.0033(5) 0.0026(5)
C7 0.0126(6) 0.0182(7) 0.0221(7) 0.0028(5) 0.0027(5) 0.0046(5)
C8 0.0127(6) 0.0179(7) 0.0188(7) 0.0010(5) 0.0018(5) 0.0026(5)
C9 0.0132(6) 0.0174(6) 0.0183(7) 0.0014(5) -0.0007(5) 0.0023(5)
C10 0.0118(6) 0.0165(6) 0.0192(7) 0.0003(5) 0.0002(5) 0.0017(5)
C11 0.0136(6) 0.0188(7) 0.0200(7) 0.0008(5) -0.0017(5) -0.0002(5)
C12 0.0136(6) 0.0180(7) 0.0298(8) -0.0002(5) -0.0025(6) 0.0007(6)
C13 0.0143(6) 0.0245(8) 0.0295(9) -0.0013(5) 0.0026(6) 0.0059(6)
C14 0.0187(7) 0.0364(9) 0.0192(8) -0.0017(6) 0.0023(6) 0.0058(7)
C15 0.0154(7) 0.0301(8) 0.0182(7) -0.0038(6) -0.0011(5) 0.0005(6)

loop_
_atom_type_symbol
_atom_type_description
_atom_type_scat_dispersion_real
_atom_type_scat_dispersion_imag
_atom_type_scat_source
C C 0.0033 0.0016 'International Tables Vol C Tables 4.2.6.8 and 6.1.1.4'
H H 0.0000 0.0000 'International Tables Vol C Tables 4.2.6.8 and 6.1.1.4'
N N 0.0061 0.0033 'International Tables Vol C Tables 4.2.6.8 and 6.1.1.4'
O O 0.0106 0.0060 'International Tables Vol C Tables 4.2.6.8 and 6.1.1.4'
S S 0.1246 0.1234 'International Tables Vol C Tables 4.2.6.8 and 6.1.1.4'
Cl Cl 0.1484 0.1585 'International Tables Vol C Tables 4.2.6.8 and 6.1.1.4'

loop_
_geom_angle_atom_site_label_1
_geom_angle_atom_site_label_2
_geom_angle_atom_site_label_3
_geom_angle
C7 N1 C6 111.28(13)
C7 N1 H1N1 121.6(16)
C6 N1 H1N1 127.0(16)
C8 N2 N3 117.04(13)
N2 N3 C9 120.67(13)
N2 N3 H1N3 120.1(14)
C9 N3 H1N3 118.8(14)
C9 N4 C10 131.11(13)
C9 N4 H1N4 113.9(14)
C10 N4 H1N4 114.6(14)
C2 C1 C6 120.49(14)
C2 C1 C8 133.22(13)
C6 C1 C8 106.28(13)
C1 C2 C3 117.25(14)
C1 C2 H2A 121.4
C3 C2 H2A 121.4
C2 C3 C4 122.48(15)
C2 C3 Cl1 118.78(12)
C4 C3 Cl1 118.71(12)
C3 C4 C5 120.36(15)
C3 C4 H4A 119.8
C5 C4 H4A 119.8
C6 C5 C4 117.56(14)
C6 C5 H5A 121.2
C4 C5 H5A 121.2
C5 C6 N1 128.57(14)
C5 C6 C1 121.85(15)
N1 C6 C1 109.57(13)
O1 C7 N1 126.99(14)
O1 C7 C8 126.77(13)
N1 C7 C8 106.23(13)
N2 C8 C1 125.93(14)
N2 C8 C7 127.47(14)
C1 C8 C7 106.56(12)
N4 C9 N3 113.18(13)
N4 C9 S1 129.76(11)
N3 C9 S1 117.06(11)
C15 C10 C11 119.87(13)
C15 C10 N4 116.35(13)
C11 C10 N4 123.73(13)
C10 C11 C12 118.89(14)
C10 C11 H11A 120.6
C12 C11 H11A 120.6
C13 C12 C11 121.37(14)
C13 C12 H12A 119.3
C11 C12 H12A 119.3
C12 C13 C14 119.25(14)
C12 C13 H13A 120.4
C14 C13 H13A 120.4
C15 C14 C13 120.28(15)
C15 C14 H14A 119.9
C13 C14 H14A 119.9
C14 C15 C10 120.34(14)
C14 C15 H15A 119.8
C10 C15 H15A 119.8

loop_
_geom_bond_atom_site_label_1
_geom_bond_atom_site_label_2
_geom_bond_distance
S1 C9 1.6606(15)
Cl1 C3 1.7416(17)
O1 C7 1.2374(18)
N1 C7 1.3573(19)
N1 C6 1.405(2)
N1 H1N1 0.88(3)
N2 C8 1.2992(18)
N2 N3 1.3462(18)
N3 C9 1.3872(18)
N3 H1N3 0.85(2)
N4 C9 1.3467(19)
N4 C10 1.4190(18)
N4 H1N4 0.84(2)
C1 C2 1.386(2)
C1 C6 1.409(2)
C1 C8 1.456(2)
C2 C3 1.389(2)
C2 H2A 0.9300
C3 C4 1.392(2)
C4 C5 1.393(2)
C4 H4A 0.9300
C5 C6 1.383(2)
C5 H5A 0.9300
C7 C8 1.502(2)
C10 C15 1.391(2)
C10 C11 1.395(2)
C11 C12 1.398(2)
C11 H11A 0.9300
C12 C13 1.380(2)
C12 H12A 0.9300
C13 C14 1.389(2)
C13 H13A 0.9300
C14 C15 1.388(2)
C14 H14A 0.9300
C15 H15A 0.9300

loop_
_geom_hbond_atom_site_label_D
_geom_hbond_atom_site_label_H
_geom_hbond_atom_site_label_A
_geom_hbond_site_symmetry_A
_geom_hbond_distance_DH
_geom_hbond_distance_HA
_geom_hbond_distance_DA
_geom_hbond_angle_DHA
_geom_hbond_publ_flag
N1 H1N1 O1 3_766 0.89(2) 1.98(2) 2.8560(17) 171(2) yes
N3 H1N3 O1 . 0.86(2) 2.08(2) 2.7563(16) 135.9(19) yes
N4 H1N4 N2 . 0.84(2) 2.156(18) 2.6099(17) 113.8(16) no
C2 H2A Cl1 3_667 0.93 2.81 3.6935(17) 158 yes
C11 H11A S1 . 0.93 2.61 3.2423(14) 126 yes

loop_
_geom_torsion_atom_site_label_1
_geom_torsion_atom_site_label_2
_geom_torsion_atom_site_label_3
_geom_torsion_atom_site_label_4
_geom_torsion
C8 N2 N3 C9 173.15(13)
C6 C1 C2 C3 -0.6(2)
C8 C1 C2 C3 177.83(15)
C1 C2 C3 C4 0.5(2)
C1 C2 C3 Cl1 178.76(11)
C2 C3 C4 C5 0.1(2)
Cl1 C3 C4 C5 -178.24(12)
C3 C4 C5 C6 -0.4(2)
C4 C5 C6 N1 -178.16(14)
C4 C5 C6 C1 0.3(2)
C7 N1 C6 C5 176.63(15)
C7 N1 C6 C1 -1.99(16)
C2 C1 C6 C5 0.2(2)
C8 C1 C6 C5 -178.57(13)
C2 C1 C6 N1 178.95(13)
C8 C1 C6 N1 0.15(15)
C6 N1 C7 O1 -176.46(14)
C6 N1 C7 C8 2.86(16)
N3 N2 C8 C1 -177.80(13)
N3 N2 C8 C7 -0.5(2)
C2 C1 C8 N2 0.7(3)
C6 C1 C8 N2 179.26(14)
C2 C1 C8 C7 -177.07(15)
C6 C1 C8 C7 1.51(15)
O1 C7 C8 N2 -1.1(2)
N1 C7 C8 N2 179.62(14)
O1 C7 C8 C1 176.64(14)
N1 C7 C8 C1 -2.68(15)
C10 N4 C9 N3 -178.02(13)
C10 N4 C9 S1 1.7(2)
N2 N3 C9 N4 7.47(19)
N2 N3 C9 S1 -172.31(10)
C9 N4 C10 C15 162.39(15)
C9 N4 C10 C11 -20.3(2)
C15 C10 C11 C12 -0.8(2)
N4 C10 C11 C12 -178.04(13)
C10 C11 C12 C13 1.1(2)
C11 C12 C13 C14 -0.4(2)
C12 C13 C14 C15 -0.6(2)
C13 C14 C15 C10 0.9(2)
C11 C10 C15 C14 -0.2(2)
N4 C10 C15 C14 177.23(14)

loop_
_cod_related_entry_id
_cod_related_entry_database
_cod_related_entry_code
1 ChemSpider 4733473
